data_7240522
loop_
_publ_author_name
'Podjed, Nina'
'Modec, Barbara'
'Alcaide, Mar\'ia M.'
'L\'opez-Serrano, Joaqu\'in'

_publ_section_title
;
 From cyclic amines and acetonitrile to amidine zinc(ii) complexes
;
_journal_issue 31
_journal_name_full 'RSC Advances'
_journal_page_first 18200
_journal_page_last 18221
_journal_paper_doi 10.1039/D0RA03192E
_journal_volume 10
_journal_year 2020
_chemical_formula_moiety 'C30 H18 N3 O6 Zn, C4 H10 N, C2 H3 N'
_chemical_formula_sum 'C36 H31 N5 O6 Zn'
_chemical_formula_weight 695.03
_space_group_crystal_system monoclinic
_space_group_IT_number 14
_space_group_name_Hall '-P 2yn'
_space_group_name_H-M_alt 'P 1 21/n 1'
_atom_sites_solution_hydrogens geom
_audit_creation_date 2019-12-16
_audit_creation_method
;
Olex2 1.2
(compiled 2018.05.29 svn.r3508 for OlexSys, GUI svn.r5506)
;
_audit_update_record
;
2019-12-19 deposited with the CCDC.	2020-04-29 downloaded from the CCDC.
;
_cell_angle_alpha 90
_cell_angle_beta 91.334(5)
_cell_angle_gamma 90
_cell_formula_units_Z 4
_cell_length_a 13.2473(7)
_cell_length_b 14.3337(9)
_cell_length_c 17.9869(12)
_cell_measurement_reflns_used 3361
_cell_measurement_temperature 150.00(10)
_cell_measurement_theta_max 26.1120
_cell_measurement_theta_min 3.0370
_cell_volume 3414.5(4)
_computing_cell_refinement 'CrysAlisPro 1.171.39.46e (Rigaku OD, 2018)'
_computing_data_collection 'CrysAlisPro 1.171.39.46e (Rigaku OD, 2018)'
_computing_data_reduction 'CrysAlisPro 1.171.39.46e (Rigaku OD, 2018)'
_computing_molecular_graphics 'Olex2 (Dolomanov et al., 2009)'
_computing_publication_material 'Olex2 (Dolomanov et al., 2009)'
_computing_structure_refinement 'ShelXL (Sheldrick, 2015)'
_computing_structure_solution 'SHELXT 2018/2 (Sheldrick, 2018)'
_diffrn_ambient_environment N~2~
_diffrn_ambient_temperature 150.00(10)
_diffrn_detector 'CCD plate'
_diffrn_detector_area_resol_mean 10.4933
_diffrn_detector_type Atlas
_diffrn_measured_fraction_theta_full 0.999
_diffrn_measured_fraction_theta_max 0.999
_diffrn_measurement_details
;
List of Runs (angles in degrees, time in seconds):

  # Type    Start    End  Width  t~exp~   \w     \q     \k     \f   Frames
#--------------------------------------------------------------------------
  1  \w   -101.00 -56.00   1.00  175.00    --  -14.36 178.00-150.00   45
  2  \w   -102.00 -75.00   1.00  175.00    --  -14.36 178.00  90.00   27
  3  \w    -40.00  58.00   1.00  175.00    --  -14.36  19.00-150.00   98
  4  \w    -30.00  16.00   1.00  175.00    --  -14.36  37.00 -30.00   46
;
_diffrn_measurement_device 'four-circle diffractometer'
_diffrn_measurement_device_type 'SuperNova, Dual, Cu at home/near, Atlas'
_diffrn_measurement_method '\w scans'
_diffrn_orient_matrix_type 'CrysAlisPro convention (1999,Acta A55,543-557)'
_diffrn_orient_matrix_UB_11 0.0125234000
_diffrn_orient_matrix_UB_12 -0.0422967000
_diffrn_orient_matrix_UB_13 -0.0180662000
_diffrn_orient_matrix_UB_21 0.0299018000
_diffrn_orient_matrix_UB_22 -0.0134854000
_diffrn_orient_matrix_UB_23 0.0314046000
_diffrn_orient_matrix_UB_31 -0.0426246000
_diffrn_orient_matrix_UB_32 -0.0218735000
_diffrn_orient_matrix_UB_33 0.0155943000
_diffrn_radiation_monochromator mirror
_diffrn_radiation_probe x-ray
_diffrn_radiation_type MoK\a
_diffrn_radiation_wavelength 0.71073
_diffrn_reflns_av_R_equivalents 0.0551
_diffrn_reflns_av_unetI/netI 0.0954
_diffrn_reflns_Laue_measured_fraction_full 0.999
_diffrn_reflns_Laue_measured_fraction_max 0.999
_diffrn_reflns_limit_h_max 11
_diffrn_reflns_limit_h_min -17
_diffrn_reflns_limit_k_max 18
_diffrn_reflns_limit_k_min -18
_diffrn_reflns_limit_l_max 23
_diffrn_reflns_limit_l_min -23
_diffrn_reflns_number 17656
_diffrn_reflns_point_group_measured_fraction_full 0.999
_diffrn_reflns_point_group_measured_fraction_max 0.999
_diffrn_reflns_theta_full 25.242
_diffrn_reflns_theta_max 27.500
_diffrn_reflns_theta_min 2.363
_diffrn_source 'micro-focus sealed X-ray tube'
_diffrn_source_type 'SuperNova (Mo) X-ray Source'
_exptl_absorpt_coefficient_mu 0.772
_exptl_absorpt_correction_T_max 1.00000
_exptl_absorpt_correction_T_min 0.65806
_exptl_absorpt_correction_type multi-scan
_exptl_absorpt_process_details
;
CrysAlisPro 1.171.39.46e (Rigaku Oxford Diffraction, 2018)
Empirical absorption correction using spherical harmonics,
 implemented in SCALE3 ABSPACK scaling algorithm.
;
_exptl_crystal_colour colourless
_exptl_crystal_density_diffrn 1.352
_exptl_crystal_density_meas ?
_exptl_crystal_density_method 'not measured'
_exptl_crystal_description plate
_exptl_crystal_F_000 1440
_exptl_crystal_size_max 0.2
_exptl_crystal_size_mid 0.15
_exptl_crystal_size_min 0.05
_refine_diff_density_max 0.500
_refine_diff_density_min -0.391
_refine_diff_density_rms 0.069
_refine_ls_extinction_method none
_refine_ls_goodness_of_fit_ref 0.991
_refine_ls_hydrogen_treatment constr
_refine_ls_matrix_type full
_refine_ls_number_parameters 434
_refine_ls_number_reflns 7838
_refine_ls_number_restraints 0
_refine_ls_restrained_S_all 0.991
_refine_ls_R_factor_all 0.1121
_refine_ls_R_factor_gt 0.0545
_refine_ls_shift/su_max 0.001
_refine_ls_shift/su_mean 0.000
_refine_ls_structure_factor_coef Fsqd
_refine_ls_weighting_details 'w=1/[\s^2^(Fo^2^)+(0.0501P)^2^] where P=(Fo^2^+2Fc^2^)/3'
_refine_ls_weighting_scheme calc
_refine_ls_wR_factor_gt 0.1085
_refine_ls_wR_factor_ref 0.1331
_reflns_Friedel_coverage 0.000
_reflns_number_gt 4598
_reflns_number_total 7838
_reflns_threshold_expression 'I > 2\s(I)'
_cod_data_source_file d0ra03192e3.cif
_cod_data_source_block 8monoclinic
_cod_depositor_comments
;
The following automatic conversions were performed:

data item '_exptl_crystal_density_meas' value 'not measured' was
changed to '?' -- the value is perceived as not measured.

Automatic conversion script
Id: cif_fix_values 7556 2019-12-06 15:28:31Z antanas 

 Adding full bibliography for 7240517--7240533.cif.
;
_cod_database_code 7240522
_shelx_shelxl_version_number 2018/3
_shelx_space_group_comment
;
The symmetry employed for this shelxl refinement is uniquely defined
by the following loop, which should always be used as a source of
symmetry information in preference to the above space-group names.
They are only intended as comments.
;
_shelx_estimated_absorpt_t_max 0.962
_shelx_estimated_absorpt_t_min 0.861

loop_
_space_group_symop_operation_xyz
'x, y, z'
'-x+1/2, y+1/2, -z+1/2'
'-x, -y, -z'
'x-1/2, -y-1/2, z-1/2'

loop_
_atom_site_label
_atom_site_type_symbol
_atom_site_fract_x
_atom_site_fract_y
_atom_site_fract_z
_atom_site_U_iso_or_equiv
_atom_site_adp_type
_atom_site_occupancy
_atom_site_site_symmetry_order
_atom_site_calc_flag
_atom_site_refinement_flags_posn
_atom_site_refinement_flags_adp
_atom_site_refinement_flags_occupancy
_atom_site_disorder_assembly
_atom_site_disorder_group
Zn1 Zn 0.73812(3) 0.67847(3) 0.47251(2) 0.03293(13) Uani 1 1 d . . . . .
O11 O 0.85200(14) 0.73762(17) 0.52975(13) 0.0368(6) Uani 1 1 d . . . . .
O12 O 0.89308(17) 0.8534(2) 0.60737(14) 0.0546(7) Uani 1 1 d . . . . .
O21 O 0.64358(15) 0.63754(16) 0.39003(12) 0.0344(5) Uani 1 1 d . . . . .
O22 O 0.54596(15) 0.67021(16) 0.29161(12) 0.0375(6) Uani 1 1 d . . . . .
O31 O 0.68067(15) 0.58102(16) 0.54471(12) 0.0370(6) Uani 1 1 d . . . . .
O32 O 0.67918(17) 0.42968(17) 0.57304(14) 0.0454(6) Uani 1 1 d . . . . .
N1 N 0.65803(18) 0.78980(19) 0.52968(14) 0.0306(6) Uani 1 1 d . . . . .
N2 N 0.74746(17) 0.79776(18) 0.37187(14) 0.0291(6) Uani 1 1 d . . . . .
N3 N 0.83251(16) 0.55559(19) 0.45130(14) 0.0290(6) Uani 1 1 d . . . . .
N4 N 0.47253(19) 0.4996(2) 0.33954(16) 0.0398(7) Uani 1 1 d . . . . .
H4A H 0.504836 0.548821 0.321538 0.048 Uiso 1 1 calc R . . . .
H4B H 0.431763 0.519193 0.374948 0.048 Uiso 1 1 calc R . . . .
N5 N 0.3011(3) 0.8725(3) 0.3000(2) 0.0859(13) Uani 1 1 d . . . . .
C11 C 0.7227(2) 0.8423(2) 0.56729(18) 0.0321(8) Uani 1 1 d . . . . .
C12 C 0.6958(3) 0.9237(2) 0.6045(2) 0.0415(9) Uani 1 1 d . . . . .
H12 H 0.744559 0.959213 0.629487 0.050 Uiso 1 1 calc R . . . .
C13 C 0.5972(3) 0.9505(3) 0.6036(2) 0.0467(10) Uani 1 1 d . . . . .
H13 H 0.578058 1.005038 0.627560 0.056 Uiso 1 1 calc R . . . .
C14 C 0.5244(2) 0.8952(2) 0.56621(19) 0.0372(8) Uani 1 1 d . . . . .
C15 C 0.4202(3) 0.9185(3) 0.5638(2) 0.0514(10) Uani 1 1 d . . . . .
H15 H 0.397707 0.972073 0.587467 0.062 Uiso 1 1 calc R . . . .
C16 C 0.3533(3) 0.8621(3) 0.5268(2) 0.0539(11) Uani 1 1 d . . . . .
H16 H 0.285128 0.877583 0.525392 0.065 Uiso 1 1 calc R . . . .
C17 C 0.3856(2) 0.7812(3) 0.4910(2) 0.0436(9) Uani 1 1 d . . . . .
H17 H 0.338725 0.743366 0.466268 0.052 Uiso 1 1 calc R . . . .
C18 C 0.4856(2) 0.7574(3) 0.49194(19) 0.0365(8) Uani 1 1 d . . . . .
H18 H 0.506447 0.703485 0.467994 0.044 Uiso 1 1 calc R . . . .
C19 C 0.5568(2) 0.8144(2) 0.52912(17) 0.0298(7) Uani 1 1 d . . . . .
C21 C 0.6650(2) 0.7841(2) 0.32948(17) 0.0288(7) Uani 1 1 d . . . . .
C22 C 0.6247(2) 0.8497(2) 0.2799(2) 0.0388(9) Uani 1 1 d . . . . .
H22 H 0.567657 0.835836 0.250938 0.047 Uiso 1 1 calc R . . . .
C23 C 0.6701(2) 0.9343(3) 0.2746(2) 0.0408(9) Uani 1 1 d . . . . .
H23 H 0.643096 0.979789 0.243119 0.049 Uiso 1 1 calc R . . . .
C24 C 0.7587(2) 0.9526(2) 0.31736(19) 0.0356(8) Uani 1 1 d . . . . .
C25 C 0.8112(2) 1.0385(3) 0.3133(2) 0.0450(9) Uani 1 1 d . . . . .
H25 H 0.786283 1.085762 0.282547 0.054 Uiso 1 1 calc R . . . .
C26 C 0.8980(3) 1.0526(3) 0.3541(2) 0.0469(10) Uani 1 1 d . . . . .
H26 H 0.931874 1.109258 0.351506 0.056 Uiso 1 1 calc R . . . .
C27 C 0.9358(3) 0.9809(3) 0.4002(2) 0.0478(10) Uani 1 1 d . . . . .
H27 H 0.995459 0.990463 0.427344 0.057 Uiso 1 1 calc R . . . .
C28 C 0.8869(2) 0.8976(3) 0.40598(19) 0.0399(9) Uani 1 1 d . . . . .
H28 H 0.913157 0.851108 0.436896 0.048 Uiso 1 1 calc R . . . .
C29 C 0.7963(2) 0.8820(2) 0.36493(18) 0.0315(8) Uani 1 1 d . . . . .
C31 C 0.8047(2) 0.4831(2) 0.49171(18) 0.0303(7) Uani 1 1 d . . . . .
C32 C 0.8542(2) 0.3966(2) 0.49098(19) 0.0348(8) Uani 1 1 d . . . . .
H32 H 0.831127 0.347458 0.519750 0.042 Uiso 1 1 calc R . . . .
C33 C 0.9362(2) 0.3853(2) 0.44782(18) 0.0330(8) Uani 1 1 d . . . . .
H33 H 0.970674 0.328729 0.447405 0.040 Uiso 1 1 calc R . . . .
C34 C 0.9682(2) 0.4601(2) 0.40389(18) 0.0305(8) Uani 1 1 d . . . . .
C35 C 1.0522(2) 0.4530(2) 0.35590(19) 0.0355(8) Uani 1 1 d . . . . .
H35 H 1.089170 0.397905 0.353968 0.043 Uiso 1 1 calc R . . . .
C36 C 1.0781(2) 0.5270(3) 0.3131(2) 0.0399(9) Uani 1 1 d . . . . .
H36 H 1.132971 0.522116 0.281970 0.048 Uiso 1 1 calc R . . . .
C37 C 1.0233(2) 0.6103(3) 0.3152(2) 0.0425(9) Uani 1 1 d . . . . .
H37 H 1.041959 0.659952 0.285222 0.051 Uiso 1 1 calc R . . . .
C38 C 0.9426(2) 0.6198(2) 0.36066(19) 0.0369(8) Uani 1 1 d . . . . .
H38 H 0.906673 0.675489 0.361565 0.044 Uiso 1 1 calc R . . . .
C39 C 0.9142(2) 0.5446(2) 0.40612(17) 0.0293(7) Uani 1 1 d . . . . .
C41 C 0.4126(3) 0.4530(3) 0.2790(2) 0.0550(11) Uani 1 1 d . . . . .
H41A H 0.430032 0.477551 0.230754 0.066 Uiso 1 1 calc R . . . .
H41B H 0.340789 0.461435 0.285995 0.066 Uiso 1 1 calc R . . . .
C42 C 0.4413(4) 0.3521(3) 0.2858(3) 0.0822(15) Uani 1 1 d . . . . .
H42A H 0.396715 0.319913 0.319296 0.099 Uiso 1 1 calc R . . . .
H42B H 0.437350 0.321726 0.237611 0.099 Uiso 1 1 calc R . . . .
C43 C 0.5457(3) 0.3512(3) 0.3155(3) 0.0705(13) Uani 1 1 d . . . . .
H43A H 0.593585 0.361905 0.276417 0.085 Uiso 1 1 calc R . . . .
H43B H 0.561380 0.292444 0.339852 0.085 Uiso 1 1 calc R . . . .
C44 C 0.5465(3) 0.4312(3) 0.3708(2) 0.0567(11) Uani 1 1 d . . . . .
H44A H 0.526156 0.409839 0.419434 0.068 Uiso 1 1 calc R . . . .
H44B H 0.613219 0.458699 0.375414 0.068 Uiso 1 1 calc R . . . .
C51 C 0.3030(3) 0.7949(3) 0.2888(2) 0.0485(10) Uani 1 1 d . . . . .
C52 C 0.3035(3) 0.6962(3) 0.2738(2) 0.0495(10) Uani 1 1 d . . . . .
H52A H 0.303290 0.662442 0.319854 0.074 Uiso 1 1 calc GR . . . .
H52B H 0.363021 0.680469 0.247016 0.074 Uiso 1 1 calc GR . . . .
H52C H 0.244653 0.680013 0.244443 0.074 Uiso 1 1 calc GR . . . .
C110 C 0.8329(2) 0.8095(3) 0.56871(19) 0.0365(8) Uani 1 1 d . . . . .
C210 C 0.6140(2) 0.6903(2) 0.33735(19) 0.0310(8) Uani 1 1 d . . . . .
C310 C 0.7138(2) 0.4994(3) 0.54113(19) 0.0346(8) Uani 1 1 d . . . . .

loop_
_atom_site_aniso_label
_atom_site_aniso_U_11
_atom_site_aniso_U_22
_atom_site_aniso_U_33
_atom_site_aniso_U_23
_atom_site_aniso_U_13
_atom_site_aniso_U_12
Zn1 0.02597(19) 0.0335(2) 0.0392(2) -0.0005(2) -0.00113(15) -0.00080(17)
O11 0.0276(11) 0.0407(15) 0.0417(14) 0.0035(13) -0.0080(10) -0.0001(10)
O12 0.0347(12) 0.074(2) 0.0541(17) -0.0149(15) -0.0114(12) -0.0141(13)
O21 0.0349(12) 0.0293(13) 0.0388(14) 0.0007(11) -0.0059(10) -0.0029(10)
O22 0.0334(11) 0.0400(15) 0.0387(14) -0.0040(12) -0.0068(10) -0.0073(10)
O31 0.0356(12) 0.0350(15) 0.0406(15) 0.0047(12) 0.0066(10) 0.0038(11)
O32 0.0471(14) 0.0360(15) 0.0540(17) 0.0062(13) 0.0175(12) -0.0015(12)
N1 0.0320(13) 0.0314(16) 0.0284(15) 0.0034(13) 0.0005(11) -0.0034(12)
N2 0.0245(12) 0.0334(16) 0.0296(15) -0.0006(13) 0.0009(11) -0.0022(11)
N3 0.0234(12) 0.0333(16) 0.0300(15) -0.0008(13) -0.0041(11) 0.0007(11)
N4 0.0362(14) 0.0375(18) 0.0461(19) -0.0087(15) 0.0085(13) -0.0082(13)
N5 0.114(3) 0.050(3) 0.092(3) -0.002(2) -0.027(3) -0.008(2)
C11 0.0336(16) 0.032(2) 0.0301(18) 0.0000(16) -0.0042(14) -0.0073(14)
C12 0.046(2) 0.037(2) 0.041(2) 0.0002(19) -0.0074(17) -0.0111(17)
C13 0.053(2) 0.036(2) 0.052(2) -0.0061(19) -0.0009(18) 0.0025(18)
C14 0.0393(18) 0.038(2) 0.035(2) 0.0014(18) 0.0003(15) 0.0031(16)
C15 0.044(2) 0.051(3) 0.059(3) -0.008(2) 0.0040(19) 0.0133(19)
C16 0.0298(18) 0.068(3) 0.063(3) -0.003(2) 0.0003(18) 0.0092(19)
C17 0.0305(17) 0.053(2) 0.047(2) -0.005(2) 0.0009(16) -0.0021(17)
C18 0.0319(16) 0.039(2) 0.039(2) -0.0033(18) 0.0044(15) -0.0032(15)
C19 0.0284(15) 0.035(2) 0.0262(17) 0.0039(16) 0.0018(13) 0.0002(14)
C21 0.0240(14) 0.0338(19) 0.0289(18) -0.0029(16) 0.0035(13) 0.0007(14)
C22 0.0327(17) 0.040(2) 0.043(2) 0.0052(18) -0.0082(15) -0.0032(16)
C23 0.0359(17) 0.040(2) 0.046(2) 0.0131(19) -0.0092(16) -0.0020(16)
C24 0.0301(16) 0.038(2) 0.039(2) 0.0004(17) 0.0041(15) -0.0042(15)
C25 0.0426(19) 0.039(2) 0.053(2) 0.011(2) 0.0016(18) -0.0079(17)
C26 0.045(2) 0.048(2) 0.047(2) 0.002(2) 0.0049(18) -0.0211(18)
C27 0.0395(19) 0.062(3) 0.042(2) 0.005(2) -0.0062(17) -0.0198(19)
C28 0.0310(17) 0.053(2) 0.035(2) 0.0077(18) -0.0018(15) -0.0113(17)
C29 0.0260(15) 0.038(2) 0.0304(18) -0.0039(17) 0.0058(13) -0.0038(14)
C31 0.0249(14) 0.036(2) 0.0295(18) -0.0012(17) -0.0056(13) -0.0025(14)
C32 0.0285(16) 0.034(2) 0.042(2) 0.0037(17) -0.0010(15) -0.0037(15)
C33 0.0280(16) 0.032(2) 0.038(2) -0.0009(17) -0.0070(14) 0.0010(14)
C34 0.0221(14) 0.037(2) 0.0320(19) -0.0056(17) -0.0060(13) 0.0000(14)
C35 0.0262(15) 0.041(2) 0.039(2) -0.0044(18) -0.0028(14) 0.0026(15)
C36 0.0300(16) 0.048(2) 0.042(2) -0.007(2) 0.0024(15) -0.0033(16)
C37 0.0422(19) 0.043(2) 0.043(2) 0.0039(19) 0.0061(17) -0.0074(17)
C38 0.0332(17) 0.035(2) 0.042(2) 0.0011(18) 0.0020(15) 0.0021(15)
C39 0.0230(14) 0.034(2) 0.0311(18) -0.0025(16) -0.0029(13) -0.0027(14)
C41 0.060(2) 0.047(3) 0.058(3) -0.017(2) 0.001(2) -0.009(2)
C42 0.089(4) 0.054(3) 0.104(4) -0.028(3) -0.006(3) 0.001(3)
C43 0.078(3) 0.052(3) 0.082(4) 0.000(3) 0.026(3) 0.012(2)
C44 0.053(2) 0.041(2) 0.076(3) 0.013(2) 0.000(2) -0.0047(19)
C51 0.049(2) 0.045(3) 0.051(3) 0.006(2) -0.0133(18) -0.0067(19)
C52 0.045(2) 0.043(3) 0.060(3) 0.004(2) 0.0019(18) 0.0017(18)
C110 0.0340(17) 0.041(2) 0.0337(19) 0.0104(18) -0.0052(15) -0.0069(16)
C210 0.0246(15) 0.034(2) 0.0340(19) -0.0037(17) 0.0036(14) 0.0035(14)
C310 0.0304(16) 0.037(2) 0.036(2) -0.0043(18) -0.0028(15) -0.0011(16)

loop_
_atom_type_symbol
_atom_type_description
_atom_type_scat_dispersion_real
_atom_type_scat_dispersion_imag
_atom_type_scat_source
C C 0.0033 0.0016 'International Tables Vol C Tables 4.2.6.8 and 6.1.1.4'
H H 0.0000 0.0000 'International Tables Vol C Tables 4.2.6.8 and 6.1.1.4'
N N 0.0061 0.0033 'International Tables Vol C Tables 4.2.6.8 and 6.1.1.4'
O O 0.0106 0.0060 'International Tables Vol C Tables 4.2.6.8 and 6.1.1.4'
Zn Zn 0.2839 1.4301 'International Tables Vol C Tables 4.2.6.8 and 6.1.1.4'

loop_
_geom_angle_atom_site_label_1
_geom_angle_atom_site_label_2
_geom_angle_atom_site_label_3
_geom_angle
_geom_angle_site_symmetry_1
_geom_angle_site_symmetry_3
_geom_angle_publ_flag
O11 Zn1 O21 163.11(9) . . ?
O11 Zn1 O31 104.37(9) . . ?
O11 Zn1 N1 79.43(9) . . ?
O11 Zn1 N2 91.92(9) . . ?
O11 Zn1 N3 90.21(9) . . ?
O21 Zn1 O31 91.97(9) . . ?
O21 Zn1 N1 105.06(9) . . ?
O21 Zn1 N2 72.82(9) . . ?
O21 Zn1 N3 89.15(9) . . ?
O31 Zn1 N1 90.46(9) . . ?
O31 Zn1 N2 160.93(8) . . ?
O31 Zn1 N3 77.68(9) . . ?
N1 Zn1 N2 82.75(9) . . ?
N1 Zn1 N3 161.90(10) . . ?
N3 Zn1 N2 112.65(9) . . ?
C110 O11 Zn1 118.01(19) . . ?
C210 O21 Zn1 123.7(2) . . ?
C310 O31 Zn1 117.7(2) . . ?
C11 N1 Zn1 110.0(2) . . ?
C11 N1 C19 118.5(3) . . ?
C19 N1 Zn1 131.5(2) . . ?
C21 N2 Zn1 105.10(19) . . ?
C21 N2 C29 117.2(3) . . ?
C29 N2 Zn1 134.3(2) . . ?
C31 N3 Zn1 111.49(19) . . ?
C31 N3 C39 117.8(3) . . ?
C39 N3 Zn1 130.7(2) . . ?
H4A N4 H4B 108.4 . . ?
C41 N4 H4A 110.0 . . ?
C41 N4 H4B 110.0 . . ?
C44 N4 H4A 110.0 . . ?
C44 N4 H4B 110.0 . . ?
C44 N4 C41 108.4(3) . . ?
N1 C11 C12 123.6(3) . . ?
N1 C11 C110 116.2(3) . . ?
C12 C11 C110 120.1(3) . . ?
C11 C12 H12 120.4 . . ?
C13 C12 C11 119.1(3) . . ?
C13 C12 H12 120.4 . . ?
C12 C13 H13 120.2 . . ?
C12 C13 C14 119.5(3) . . ?
C14 C13 H13 120.2 . . ?
C13 C14 C15 122.5(3) . . ?
C13 C14 C19 118.4(3) . . ?
C19 C14 C15 119.1(3) . . ?
C14 C15 H15 120.1 . . ?
C16 C15 C14 119.7(4) . . ?
C16 C15 H15 120.1 . . ?
C15 C16 H16 119.5 . . ?
C15 C16 C17 121.0(3) . . ?
C17 C16 H16 119.5 . . ?
C16 C17 H17 119.7 . . ?
C18 C17 C16 120.5(3) . . ?
C18 C17 H17 119.7 . . ?
C17 C18 H18 120.0 . . ?
C17 C18 C19 120.0(3) . . ?
C19 C18 H18 120.0 . . ?
N1 C19 C14 120.8(3) . . ?
N1 C19 C18 119.6(3) . . ?
C18 C19 C14 119.6(3) . . ?
N2 C21 C22 124.3(3) . . ?
N2 C21 C210 116.0(3) . . ?
C22 C21 C210 119.7(3) . . ?
C21 C22 H22 120.5 . . ?
C23 C22 C21 119.0(3) . . ?
C23 C22 H22 120.5 . . ?
C22 C23 H23 120.3 . . ?
C22 C23 C24 119.4(3) . . ?
C24 C23 H23 120.3 . . ?
C23 C24 C25 122.4(3) . . ?
C29 C24 C23 118.3(3) . . ?
C29 C24 C25 119.3(3) . . ?
C24 C25 H25 119.7 . . ?
C26 C25 C24 120.6(4) . . ?
C26 C25 H25 119.7 . . ?
C25 C26 H26 120.2 . . ?
C25 C26 C27 119.6(3) . . ?
C27 C26 H26 120.2 . . ?
C26 C27 H27 119.3 . . ?
C28 C27 C26 121.5(3) . . ?
C28 C27 H27 119.3 . . ?
C27 C28 H28 120.1 . . ?
C27 C28 C29 119.9(3) . . ?
C29 C28 H28 120.1 . . ?
N2 C29 C24 121.7(3) . . ?
N2 C29 C28 119.1(3) . . ?
C24 C29 C28 119.2(3) . . ?
N3 C31 C32 123.5(3) . . ?
N3 C31 C310 115.6(3) . . ?
C32 C31 C310 121.0(3) . . ?
C31 C32 H32 120.3 . . ?
C33 C32 C31 119.4(3) . . ?
C33 C32 H32 120.3 . . ?
C32 C33 H33 120.5 . . ?
C32 C33 C34 119.0(3) . . ?
C34 C33 H33 120.5 . . ?
C33 C34 C35 122.3(3) . . ?
C33 C34 C39 118.8(3) . . ?
C39 C34 C35 118.9(3) . . ?
C34 C35 H35 120.1 . . ?
C36 C35 C34 119.8(3) . . ?
C36 C35 H35 120.1 . . ?
C35 C36 H36 119.6 . . ?
C35 C36 C37 120.8(3) . . ?
C37 C36 H36 119.6 . . ?
C36 C37 H37 119.5 . . ?
C38 C37 C36 121.0(3) . . ?
C38 C37 H37 119.5 . . ?
C37 C38 H38 120.2 . . ?
C37 C38 C39 119.6(3) . . ?
C39 C38 H38 120.2 . . ?
N3 C39 C34 121.5(3) . . ?
N3 C39 C38 118.6(3) . . ?
C34 C39 C38 119.9(3) . . ?
N4 C41 H41A 110.9 . . ?
N4 C41 H41B 110.9 . . ?
N4 C41 C42 104.1(3) . . ?
H41A C41 H41B 109.0 . . ?
C42 C41 H41A 110.9 . . ?
C42 C41 H41B 110.9 . . ?
C41 C42 H42A 110.6 . . ?
C41 C42 H42B 110.6 . . ?
H42A C42 H42B 108.7 . . ?
C43 C42 C41 105.8(4) . . ?
C43 C42 H42A 110.6 . . ?
C43 C42 H42B 110.6 . . ?
C42 C43 H43A 111.2 . . ?
C42 C43 H43B 111.2 . . ?
C42 C43 C44 102.9(3) . . ?
H43A C43 H43B 109.1 . . ?
C44 C43 H43A 111.2 . . ?
C44 C43 H43B 111.2 . . ?
N4 C44 C43 104.8(3) . . ?
N4 C44 H44A 110.8 . . ?
N4 C44 H44B 110.8 . . ?
C43 C44 H44A 110.8 . . ?
C43 C44 H44B 110.8 . . ?
H44A C44 H44B 108.9 . . ?
N5 C51 C52 178.9(5) . . ?
C51 C52 H52A 109.5 . . ?
C51 C52 H52B 109.5 . . ?
C51 C52 H52C 109.5 . . ?
H52A C52 H52B 109.5 . . ?
H52A C52 H52C 109.5 . . ?
H52B C52 H52C 109.5 . . ?
O11 C110 C11 116.1(3) . . ?
O12 C110 O11 126.5(3) . . ?
O12 C110 C11 117.4(3) . . ?
O21 C210 C21 118.0(3) . . ?
O22 C210 O21 124.4(3) . . ?
O22 C210 C21 117.6(3) . . ?
O31 C310 C31 117.0(3) . . ?
O32 C310 O31 126.4(3) . . ?
O32 C310 C31 116.7(3) . . ?

loop_
_geom_bond_atom_site_label_1
_geom_bond_atom_site_label_2
_geom_bond_distance
_geom_bond_site_symmetry_2
_geom_bond_publ_flag
Zn1 O11 1.996(2) . ?
Zn1 O21 2.007(2) . ?
Zn1 O31 2.065(2) . ?
Zn1 N1 2.186(3) . ?
Zn1 N2 2.495(3) . ?
Zn1 N3 2.198(3) . ?
O11 C110 1.275(4) . ?
O12 C110 1.220(4) . ?
O21 C210 1.267(4) . ?
O22 C210 1.240(4) . ?
O31 C310 1.252(4) . ?
O32 C310 1.245(4) . ?
N1 C11 1.316(4) . ?
N1 C19 1.386(4) . ?
N2 C21 1.332(4) . ?
N2 C29 1.377(4) . ?
N3 C31 1.325(4) . ?
N3 C39 1.378(4) . ?
N4 H4A 0.8900 . ?
N4 H4B 0.8900 . ?
N4 C41 1.490(4) . ?
N4 C44 1.488(4) . ?
N5 C51 1.131(5) . ?
C11 C12 1.396(5) . ?
C11 C110 1.532(4) . ?
C12 H12 0.9300 . ?
C12 C13 1.362(4) . ?
C13 H13 0.9300 . ?
C13 C14 1.408(5) . ?
C14 C15 1.419(4) . ?
C14 C19 1.409(5) . ?
C15 H15 0.9300 . ?
C15 C16 1.362(5) . ?
C16 H16 0.9300 . ?
C16 C17 1.398(5) . ?
C17 H17 0.9300 . ?
C17 C18 1.367(4) . ?
C18 H18 0.9300 . ?
C18 C19 1.406(4) . ?
C21 C22 1.394(4) . ?
C21 C210 1.512(4) . ?
C22 H22 0.9300 . ?
C22 C23 1.357(5) . ?
C23 H23 0.9300 . ?
C23 C24 1.413(4) . ?
C24 C25 1.417(5) . ?
C24 C29 1.409(5) . ?
C25 H25 0.9300 . ?
C25 C26 1.365(5) . ?
C26 H26 0.9300 . ?
C26 C27 1.405(5) . ?
C27 H27 0.9300 . ?
C27 C28 1.364(5) . ?
C28 H28 0.9300 . ?
C28 C29 1.412(4) . ?
C31 C32 1.403(4) . ?
C31 C310 1.531(4) . ?
C32 H32 0.9300 . ?
C32 C33 1.360(4) . ?
C33 H33 0.9300 . ?
C33 C34 1.404(5) . ?
C34 C35 1.429(4) . ?
C34 C39 1.407(4) . ?
C35 H35 0.9300 . ?
C35 C36 1.359(5) . ?
C36 H36 0.9300 . ?
C36 C37 1.399(5) . ?
C37 H37 0.9300 . ?
C37 C38 1.368(4) . ?
C38 H38 0.9300 . ?
C38 C39 1.409(5) . ?
C41 H41A 0.9700 . ?
C41 H41B 0.9700 . ?
C41 C42 1.500(6) . ?
C42 H42A 0.9700 . ?
C42 H42B 0.9700 . ?
C42 C43 1.470(6) . ?
C43 H43A 0.9700 . ?
C43 H43B 0.9700 . ?
C43 C44 1.518(6) . ?
C44 H44A 0.9700 . ?
C44 H44B 0.9700 . ?
C51 C52 1.440(5) . ?
C52 H52A 0.9600 . ?
C52 H52B 0.9600 . ?
C52 H52C 0.9600 . ?

loop_
_geom_hbond_atom_site_label_D
_geom_hbond_atom_site_label_H
_geom_hbond_atom_site_label_A
_geom_hbond_distance_DH
_geom_hbond_distance_HA
_geom_hbond_distance_DA
_geom_hbond_angle_DHA
_geom_hbond_site_symmetry_A
_geom_hbond_publ_flag
N4 H4A O22 0.89 1.90 2.776(4) 165.9 . yes
N4 H4B O32 0.89 1.91 2.772(3) 163.7 3_666 yes

loop_
_geom_torsion_atom_site_label_1
_geom_torsion_atom_site_label_2
_geom_torsion_atom_site_label_3
_geom_torsion_atom_site_label_4
_geom_torsion
_geom_torsion_site_symmetry_1
_geom_torsion_site_symmetry_2
_geom_torsion_site_symmetry_3
_geom_torsion_site_symmetry_4
_geom_torsion_publ_flag
Zn1 O11 C110 O12 179.3(3) . . . . ?
Zn1 O11 C110 C11 0.3(4) . . . . ?
Zn1 O21 C210 O22 -170.2(2) . . . . ?
Zn1 O21 C210 C21 9.9(4) . . . . ?
Zn1 O31 C310 O32 -170.1(3) . . . . ?
Zn1 O31 C310 C31 8.8(4) . . . . ?
Zn1 N1 C11 C12 174.3(3) . . . . ?
Zn1 N1 C11 C110 -5.5(3) . . . . ?
Zn1 N1 C19 C14 -174.4(2) . . . . ?
Zn1 N1 C19 C18 6.5(4) . . . . ?
Zn1 N2 C21 C22 161.2(3) . . . . ?
Zn1 N2 C21 C210 -18.8(3) . . . . ?
Zn1 N2 C29 C24 -153.1(2) . . . . ?
Zn1 N2 C29 C28 27.5(4) . . . . ?
Zn1 N3 C31 C32 -177.8(2) . . . . ?
Zn1 N3 C31 C310 1.6(3) . . . . ?
Zn1 N3 C39 C34 176.2(2) . . . . ?
Zn1 N3 C39 C38 -4.7(4) . . . . ?
N1 C11 C12 C13 1.3(5) . . . . ?
N1 C11 C110 O11 3.9(4) . . . . ?
N1 C11 C110 O12 -175.1(3) . . . . ?
N2 C21 C22 C23 -1.4(5) . . . . ?
N2 C21 C210 O21 9.9(4) . . . . ?
N2 C21 C210 O22 -170.1(3) . . . . ?
N3 C31 C32 C33 1.0(5) . . . . ?
N3 C31 C310 O31 -6.9(4) . . . . ?
N3 C31 C310 O32 172.1(3) . . . . ?
N4 C41 C42 C43 -30.0(5) . . . . ?
C11 N1 C19 C14 1.8(4) . . . . ?
C11 N1 C19 C18 -177.4(3) . . . . ?
C11 C12 C13 C14 0.8(5) . . . . ?
C12 C11 C110 O11 -176.0(3) . . . . ?
C12 C11 C110 O12 5.0(5) . . . . ?
C12 C13 C14 C15 179.3(3) . . . . ?
C12 C13 C14 C19 -1.5(5) . . . . ?
C13 C14 C15 C16 -179.9(4) . . . . ?
C13 C14 C19 N1 0.2(5) . . . . ?
C13 C14 C19 C18 179.4(3) . . . . ?
C14 C15 C16 C17 0.0(6) . . . . ?
C15 C14 C19 N1 179.5(3) . . . . ?
C15 C14 C19 C18 -1.4(5) . . . . ?
C15 C16 C17 C18 -0.4(6) . . . . ?
C16 C17 C18 C19 -0.1(5) . . . . ?
C17 C18 C19 N1 -179.9(3) . . . . ?
C17 C18 C19 C14 1.0(5) . . . . ?
C19 N1 C11 C12 -2.6(5) . . . . ?
C19 N1 C11 C110 177.5(3) . . . . ?
C19 C14 C15 C16 0.9(5) . . . . ?
C21 N2 C29 C24 2.5(4) . . . . ?
C21 N2 C29 C28 -176.8(3) . . . . ?
C21 C22 C23 C24 2.2(5) . . . . ?
C22 C21 C210 O21 -170.1(3) . . . . ?
C22 C21 C210 O22 9.9(4) . . . . ?
C22 C23 C24 C25 178.6(3) . . . . ?
C22 C23 C24 C29 -0.7(5) . . . . ?
C23 C24 C25 C26 -178.3(3) . . . . ?
C23 C24 C29 N2 -1.7(5) . . . . ?
C23 C24 C29 C28 177.6(3) . . . . ?
C24 C25 C26 C27 0.4(5) . . . . ?
C25 C24 C29 N2 179.0(3) . . . . ?
C25 C24 C29 C28 -1.7(5) . . . . ?
C25 C26 C27 C28 -1.0(6) . . . . ?
C26 C27 C28 C29 0.2(5) . . . . ?
C27 C28 C29 N2 -179.5(3) . . . . ?
C27 C28 C29 C24 1.2(5) . . . . ?
C29 N2 C21 C22 -1.0(4) . . . . ?
C29 N2 C21 C210 179.0(3) . . . . ?
C29 C24 C25 C26 0.9(5) . . . . ?
C31 N3 C39 C34 -1.4(4) . . . . ?
C31 N3 C39 C38 177.7(3) . . . . ?
C31 C32 C33 C34 -1.2(5) . . . . ?
C32 C31 C310 O31 172.5(3) . . . . ?
C32 C31 C310 O32 -8.5(5) . . . . ?
C32 C33 C34 C35 -178.6(3) . . . . ?
C32 C33 C34 C39 0.1(4) . . . . ?
C33 C34 C35 C36 178.2(3) . . . . ?
C33 C34 C39 N3 1.2(4) . . . . ?
C33 C34 C39 C38 -177.8(3) . . . . ?
C34 C35 C36 C37 -0.1(5) . . . . ?
C35 C34 C39 N3 -180.0(3) . . . . ?
C35 C34 C39 C38 0.9(4) . . . . ?
C35 C36 C37 C38 0.4(5) . . . . ?
C36 C37 C38 C39 0.0(5) . . . . ?
C37 C38 C39 N3 -179.8(3) . . . . ?
C37 C38 C39 C34 -0.7(5) . . . . ?
C39 N3 C31 C32 0.3(4) . . . . ?
C39 N3 C31 C310 179.7(3) . . . . ?
C39 C34 C35 C36 -0.5(5) . . . . ?
C41 N4 C44 C43 13.1(4) . . . . ?
C41 C42 C43 C44 38.1(5) . . . . ?
C42 C43 C44 N4 -31.3(4) . . . . ?
C44 N4 C41 C42 9.8(4) . . . . ?
C110 C11 C12 C13 -178.8(3) . . . . ?
C210 C21 C22 C23 178.7(3) . . . . ?
C310 C31 C32 C33 -178.4(3) . . . . ?
